data_9005409
loop_
_publ_author_name
'Scordari, F.'
'Schingaro, E.'
'Pedrazzi, G.'

_publ_section_title
;
 Crystal chemistry of melanites from Mt. Vulture (Southern Italy)
 Sample: LC6
;
_journal_name_full 'European Journal of Mineralogy'
_journal_page_first 855
_journal_page_last 869
_journal_volume 11
_journal_year 1999
_chemical_compound_source 'Mt. Vulture, Southern Italy'
_chemical_formula_sum 'Al0.67 Ca2.751 Fe1.339 H0.192 Mg0.051 Mn0.069 O12 Si2.871 Ti0.21'
_chemical_name_mineral Melanite
_space_group_IT_number 230
_symmetry_space_group_name_Hall '-I 4bd 2c 3'
_symmetry_space_group_name_H-M 'I a -3 d'
_cell_angle_alpha 90
_cell_angle_beta 90
_cell_angle_gamma 90
_cell_length_a 11.995
_cell_length_b 11.995
_cell_length_c 11.995
_cell_formula_units_Z 8
_cell_volume 1725.841
_database_code_amcsd 0006794
_exptl_crystal_density_diffrn 3.779
_cod_original_formula_sum 'Ca2.751 Mg.051 Mn.069 Fe1.339 Al.67 Ti.21 Si2.871 O12 H.192'
_cod_database_code 9005409

loop_
_space_group_symop_operation_xyz
x,y,z
1/2+x,1/2+y,1/2+z
z,1/2-x,1/2+y
1/2+z,-x,+y
-y,1/2+z,1/2-x
1/2-y,+z,-x
x,1/2-y,1/2+z
1/2+x,-y,+z
-z,1/2+x,1/2-y
1/2-z,+x,-y
y,1/2-z,1/2+x
1/2+y,-z,+x
-x,1/2+y,1/2-z
1/2-x,+y,-z
3/4+x,1/4-z,3/4-y
1/4+x,3/4-z,1/4-y
3/4-z,1/4+y,3/4+x
1/4-z,3/4+y,1/4+x
3/4+y,1/4-x,3/4-z
1/4+y,3/4-x,1/4-z
3/4-x,1/4+z,3/4+y
1/4-x,3/4+z,1/4+y
3/4+z,1/4-y,3/4-x
1/4+z,3/4-y,1/4-x
3/4-y,1/4+x,3/4+z
1/4-y,3/4+x,1/4+z
1/4+x,1/4+z,1/4+y
3/4+x,3/4+z,3/4+y
1/4-z,1/4-y,1/4-x
3/4-z,3/4-y,3/4-x
1/4+y,1/4+x,1/4+z
3/4+y,3/4+x,3/4+z
1/4-x,1/4-z,1/4-y
3/4-x,3/4-z,3/4-y
1/4+z,1/4+y,1/4+x
3/4+z,3/4+y,3/4+x
1/4-y,1/4-x,1/4-z
3/4-y,3/4-x,3/4-z
1/2+z,x,1/2-y
+z,1/2+x,-y
1/2-y,-z,1/2+x
-y,1/2-z,+x
1/2+x,y,1/2-z
+x,1/2+y,-z
1/2-z,-x,1/2+y
-z,1/2-x,+y
1/2+y,z,1/2-x
+y,1/2+z,-x
1/2-x,-y,1/2+z
-x,1/2-y,+z
1/2-z,1/2+x,y
-z,+x,1/2+y
1/2+y,1/2-z,-x
+y,-z,1/2-x
1/2-x,1/2+y,z
-x,+y,1/2+z
1/2+z,1/2-x,-y
+z,-x,1/2-y
1/2-y,1/2+z,x
-y,+z,1/2+x
1/2+x,1/2-y,-z
+x,-y,1/2-z
3/4-x,3/4+z,1/4-y
1/4-x,1/4+z,3/4-y
3/4+z,3/4-y,1/4+x
1/4+z,1/4-y,3/4+x
3/4-y,3/4+x,1/4-z
1/4-y,1/4+x,3/4-z
3/4+x,3/4-z,1/4+y
1/4+x,1/4-z,3/4+y
3/4-z,3/4+y,1/4-x
1/4-z,1/4+y,3/4-x
3/4+y,3/4-x,1/4+z
1/4+y,1/4-x,3/4+z
1/4-x,3/4-z,3/4+y
3/4-x,1/4-z,1/4+y
1/4+z,3/4+y,3/4-x
3/4+z,1/4+y,1/4-x
1/4-y,3/4-x,3/4+z
3/4-y,1/4-x,1/4+z
1/4+x,3/4+z,3/4-y
3/4+x,1/4+z,1/4-y
1/4-z,3/4-y,3/4+x
3/4-z,1/4-y,1/4+x
1/4+y,3/4+x,3/4-z
3/4+y,1/4+x,1/4-z
-z,-x,-y
1/2-z,1/2-x,1/2-y
y,z,x
1/2+y,1/2+z,1/2+x
-x,-y,-z
1/2-x,1/2-y,1/2-z
z,x,y
1/2+z,1/2+x,1/2+y
-y,-z,-x
1/2-y,1/2-z,1/2-x

loop_
_atom_site_label
_atom_site_fract_x
_atom_site_fract_y
_atom_site_fract_z
_atom_site_occupancy
_atom_site_U_iso_or_equiv
CaX 0.12500 0.00000 0.25000 0.91700 0.00659
MgX 0.12500 0.00000 0.25000 0.01700 0.00659
MnX 0.12500 0.00000 0.25000 0.02300 0.00659
FeX 0.12500 0.00000 0.25000 0.04300 0.00659
AlY 0.00000 0.00000 0.00000 0.33500 0.00469
FeY 0.00000 0.00000 0.00000 0.57500 0.00469
TiY 0.00000 0.00000 0.00000 0.09000 0.00469
SiZ 0.37500 0.00000 0.25000 0.95700 0.00431
FeZ 0.37500 0.00000 0.25000 0.02000 0.00431
TiZ 0.37500 0.00000 0.25000 0.01000 0.00431
O 0.03840 0.04750 0.65390 0.98400 0.00735
O-H 0.03840 0.04750 0.65390 0.01600 0.00735

loop_
_cod_related_entry_id
_cod_related_entry_database
_cod_related_entry_code
1 AMCSD 0006794
